data_1560180
loop_
_publ_author_name
'Arnold, Amela'
'Sherbow, Tobias J.'
'Bohanon, Amanda M.'
'Sayler, Richard I.'
'Britt, R. David'
'Smith, Allison M.'
'Fettinger, James C.'
'Berben, Louise A.'

_publ_section_title
;
 Delocalization tunable by ligand substitution in [L<sub>2</sub>Al]
 <sup><i>n</i>-</sup> complexes highlights a mechanism for strong
 electronic coupling.
;
_journal_issue 2
_journal_name_full 'Chemical science'
_journal_page_first 675
_journal_page_last 682
_journal_paper_doi 10.1039/d0sc02812f
_journal_volume 12
_journal_year 2020
_chemical_formula_moiety 'C31 H13 Al Cl2 F10 N3, 1(C4 H8 O)'
_chemical_formula_sum 'C35 H21 Al Cl2 F10 N3 O'
_chemical_formula_weight 787.43
_space_group_crystal_system monoclinic
_space_group_IT_number 14
_space_group_name_Hall '-P 2yn'
_space_group_name_H-M_alt 'P 1 21/n 1'
_atom_sites_solution_hydrogens geom
_audit_creation_method SHELXL-2014/7
_audit_update_record
;
2020-05-06 deposited with the CCDC.	2020-11-04 downloaded from the CCDC.
;
_cell_angle_alpha 90
_cell_angle_beta 110.9500(10)
_cell_angle_gamma 90
_cell_formula_units_Z 4
_cell_length_a 13.3802(9)
_cell_length_b 15.1258(9)
_cell_length_c 17.4402(15)
_cell_measurement_reflns_used 9801
_cell_measurement_temperature 90(2)
_cell_measurement_theta_max 27.66
_cell_measurement_theta_min 2.38
_cell_volume 3296.3(4)
_computing_cell_refinement 'SAINT (8.38a) (Bruker, 2017)'
_computing_data_collection 'Bruker APEX2'
_computing_data_reduction 'SAINT (8.38a) (Bruker, 2017)'
_computing_molecular_graphics 'Bruker SHELXTL'
_computing_publication_material 'Bruker SHELXTL'
_computing_structure_refinement 'SHELXL-2014/7 (Sheldrick, 2014)'
_computing_structure_solution 'SHELXT (Sheldrick, 2014)'
_diffrn_ambient_temperature 90(2)
_diffrn_measured_fraction_theta_full 1.000
_diffrn_measured_fraction_theta_max 0.998
_diffrn_measurement_device_type 'Bruker APEX-II CCD'
_diffrn_measurement_method '\f and \w scans'
_diffrn_radiation_type MoK\a
_diffrn_radiation_wavelength 0.71073
_diffrn_reflns_av_R_equivalents 0.0335
_diffrn_reflns_av_unetI/netI 0.0228
_diffrn_reflns_Laue_measured_fraction_full 1.000
_diffrn_reflns_Laue_measured_fraction_max 0.998
_diffrn_reflns_limit_h_max 17
_diffrn_reflns_limit_h_min -17
_diffrn_reflns_limit_k_max 19
_diffrn_reflns_limit_k_min -19
_diffrn_reflns_limit_l_max 22
_diffrn_reflns_limit_l_min -22
_diffrn_reflns_number 42565
_diffrn_reflns_point_group_measured_fraction_full 1.000
_diffrn_reflns_point_group_measured_fraction_max 0.998
_diffrn_reflns_theta_full 25.242
_diffrn_reflns_theta_max 27.686
_diffrn_reflns_theta_min 1.837
_exptl_absorpt_coefficient_mu 0.316
_exptl_absorpt_correction_T_max 0.7456
_exptl_absorpt_correction_T_min 0.6124
_exptl_absorpt_correction_type multi-scan
_exptl_absorpt_process_details 'SADABS 2016/2 (Sheldrick, 2016)'
_exptl_crystal_colour brown
_exptl_crystal_density_diffrn 1.587
_exptl_crystal_description block
_exptl_crystal_F_000 1588
_exptl_crystal_size_max 0.565
_exptl_crystal_size_mid 0.498
_exptl_crystal_size_min 0.408
_refine_diff_density_max 0.515
_refine_diff_density_min -0.243
_refine_diff_density_rms 0.045
_refine_ls_extinction_method none
_refine_ls_goodness_of_fit_ref 1.019
_refine_ls_hydrogen_treatment constr
_refine_ls_matrix_type full
_refine_ls_number_parameters 469
_refine_ls_number_reflns 7707
_refine_ls_number_restraints 0
_refine_ls_restrained_S_all 1.019
_refine_ls_R_factor_all 0.0422
_refine_ls_R_factor_gt 0.0319
_refine_ls_shift/su_max 0.001
_refine_ls_shift/su_mean 0.000
_refine_ls_structure_factor_coef Fsqd
_refine_ls_weighting_details 'w=1/[\s^2^(Fo^2^)+(0.0297P)^2^+1.8868P] where P=(Fo^2^+2Fc^2^)/3'
_refine_ls_weighting_scheme calc
_refine_ls_wR_factor_gt 0.0728
_refine_ls_wR_factor_ref 0.0775
_reflns_Friedel_coverage 0.000
_reflns_number_gt 6403
_reflns_number_total 7707
_reflns_threshold_expression 'I > 2\s(I)'
_cod_data_source_file d0sc02812f2.cif
_cod_data_source_block amb1_a
_cod_depositor_comments
;
The following automatic conversions were performed:

data item '_exptl_absorpt_correction_type' value 'Multi-scan' was
changed to 'multi-scan' in accordance with the
/home/data/users/saulius/crontab/automatic-downloads/rss-feeds/RSC/lib/dictionaries/cif_core.dic
dictionary named 'cif_core.dic' version 2.4.2 last updated on
2011-04-26.

Automatic conversion script
Id: cif_fix_values 7556 2019-12-06 15:28:31Z antanas 

 Adding full bibliography for 1560179--1560182.cif.
;
_cod_original_sg_symbol_H-M 'P 21/n'
_cod_database_code 1560180
_shelx_shelxl_version_number 2014/7
_shelx_space_group_comment
;
The symmetry employed for this shelxl refinement is uniquely defined
by the following loop, which should always be used as a source of
symmetry information in preference to the above space-group names.
They are only intended as comments.
;
_shelx_estimated_absorpt_t_min 0.842
_shelx_estimated_absorpt_t_max 0.882

loop_
_space_group_symop_operation_xyz
'x, y, z'
'-x+1/2, y+1/2, -z+1/2'
'-x, -y, -z'
'x-1/2, -y-1/2, z-1/2'

loop_
_atom_site_label
_atom_site_type_symbol
_atom_site_fract_x
_atom_site_fract_y
_atom_site_fract_z
_atom_site_U_iso_or_equiv
_atom_site_adp_type
_atom_site_occupancy
_atom_site_site_symmetry_order
_atom_site_calc_flag
_atom_site_refinement_flags_posn
_atom_site_refinement_flags_adp
_atom_site_refinement_flags_occupancy
_atom_site_disorder_assembly
_atom_site_disorder_group
Cl01 Cl 0.66334(3) 0.74709(2) 0.30531(2) 0.02707(9) Uani 1 1 d . . . . .
Cl02 Cl 0.66583(3) 0.60368(2) 0.46633(2) 0.02737(9) Uani 1 1 d . . . . .
Al03 Al 0.76084(3) 0.69025(3) 0.42161(3) 0.01877(9) Uani 1 1 d . . . . .
F004 F 0.78806(7) 0.43714(6) 0.44002(5) 0.0274(2) Uani 1 1 d . . . . .
F005 F 0.75964(8) 0.59654(6) 0.20042(5) 0.0312(2) Uani 1 1 d . . . . .
F006 F 0.73669(7) 0.73178(6) 0.64031(5) 0.0298(2) Uani 1 1 d . . . . .
F007 F 0.59727(7) 0.90850(6) 0.40217(6) 0.0333(2) Uani 1 1 d . . . . .
F008 F 0.64153(8) 0.46404(7) 0.10740(6) 0.0384(2) Uani 1 1 d . . . . .
F009 F 0.59085(8) 0.32013(7) 0.18033(6) 0.0370(2) Uani 1 1 d . . . . .
F00A F 0.55845(8) 0.76018(7) 0.67439(6) 0.0376(2) Uani 1 1 d . . . . .
F00B F 0.39894(7) 0.86570(7) 0.57394(7) 0.0396(3) Uani 1 1 d . . . . .
F00C F 0.66645(8) 0.30568(6) 0.34643(6) 0.0350(2) Uani 1 1 d . . . . .
F00D F 0.41932(7) 0.93715(7) 0.43679(7) 0.0385(2) Uani 1 1 d . . . . .
N2 N 0.90827(9) 0.72125(8) 0.46475(7) 0.0183(2) Uani 1 1 d . . . . .
N1 N 0.82934(9) 0.59271(8) 0.37373(7) 0.0189(2) Uani 1 1 d . . . . .
N3 N 0.76093(9) 0.79387(8) 0.49728(7) 0.0200(2) Uani 1 1 d . . . . .
O1 O 0.32151(10) 0.72190(10) 0.44358(9) 0.0461(3) Uani 1 1 d . . . . .
C6 C 0.94100(11) 0.79323(9) 0.51563(8) 0.0192(3) Uani 1 1 d . . . . .
C2 C 0.97964(11) 0.67823(9) 0.43758(8) 0.0183(3) Uani 1 1 d . . . . .
C00K C 0.87283(11) 0.90700(10) 0.59368(9) 0.0208(3) Uani 1 1 d . . . . .
C7 C 0.85521(11) 0.83196(9) 0.53579(8) 0.0196(3) Uani 1 1 d . . . . .
C00M C 0.77273(11) 0.52177(9) 0.32283(9) 0.0200(3) Uani 1 1 d . . . . .
C3 C 1.08529(11) 0.70577(10) 0.46086(9) 0.0209(3) Uani 1 1 d . . . . .
H3 H 1.1341 0.6753 0.4419 0.025 Uiso 1 1 calc R U . . .
C00O C 0.99275(11) 0.54459(9) 0.35041(8) 0.0198(3) Uani 1 1 d . . . . .
C00P C 0.74871(11) 0.44608(10) 0.35806(9) 0.0219(3) Uani 1 1 d . . . . .
C1 C 0.93169(11) 0.60387(9) 0.38549(8) 0.0186(3) Uani 1 1 d . . . . .
C00R C 0.67116(11) 0.81686(10) 0.51890(9) 0.0216(3) Uani 1 1 d . . . . .
C4 C 1.11897(11) 0.77921(10) 0.51271(9) 0.0233(3) Uani 1 1 d . . . . .
H4 H 1.1910 0.7989 0.5293 0.028 Uiso 1 1 calc R U . . .
C5 C 1.04634(11) 0.82329(10) 0.53984(9) 0.0225(3) Uani 1 1 d . . . . .
H5 H 1.0684 0.8735 0.5746 0.027 Uiso 1 1 calc R U . . .
C00U C 0.73670(12) 0.52581(10) 0.23763(9) 0.0230(3) Uani 1 1 d . . . . .
C00V C 0.65870(12) 0.78212(10) 0.58863(9) 0.0241(3) Uani 1 1 d . . . . .
C00W C 0.81506(12) 0.98575(10) 0.56914(10) 0.0250(3) Uani 1 1 d . . . . .
H00W H 0.7642 0.9913 0.5150 0.030 Uiso 1 1 calc R U . . .
C00X C 0.58790(12) 0.86914(10) 0.46817(10) 0.0248(3) Uani 1 1 d . . . . .
C00Y C 0.94787(12) 0.89979(10) 0.67354(9) 0.0247(3) Uani 1 1 d . . . . .
H00Y H 0.9883 0.8470 0.6904 0.030 Uiso 1 1 calc R U . . .
C00Z C 1.01364(12) 0.45740(10) 0.37761(10) 0.0266(3) Uani 1 1 d . . . . .
H00Z H 0.9904 0.4362 0.4197 0.032 Uiso 1 1 calc R U . . .
C010 C 0.67733(12) 0.45774(11) 0.18982(9) 0.0271(3) Uani 1 1 d . . . . .
C011 C 0.56777(13) 0.79701(11) 0.60697(10) 0.0279(3) Uani 1 1 d . . . . .
C012 C 0.65230(12) 0.38448(10) 0.22644(10) 0.0272(3) Uani 1 1 d . . . . .
C013 C 0.68905(12) 0.37787(10) 0.31087(10) 0.0256(3) Uani 1 1 d . . . . .
C014 C 0.49714(12) 0.88490(10) 0.48657(11) 0.0292(4) Uani 1 1 d . . . . .
C015 C 0.48647(12) 0.84903(11) 0.55549(11) 0.0295(4) Uani 1 1 d . . . . .
C016 C 0.83204(13) 1.05573(11) 0.62390(11) 0.0301(4) Uani 1 1 d . . . . .
H016 H 0.7935 1.1094 0.6069 0.036 Uiso 1 1 calc R U . . .
C017 C 1.02671(13) 0.57509(11) 0.28857(10) 0.0295(3) Uani 1 1 d . . . . .
H017 H 1.0131 0.6345 0.2700 0.035 Uiso 1 1 calc R U . . .
C018 C 1.10140(13) 0.43193(11) 0.28117(10) 0.0304(4) Uani 1 1 d . . . . .
H018 H 1.1383 0.3935 0.2573 0.037 Uiso 1 1 calc R U . . .
C019 C 1.06851(13) 0.40171(11) 0.34288(10) 0.0310(4) Uani 1 1 d . . . . .
H019 H 1.0834 0.3425 0.3618 0.037 Uiso 1 1 calc R U . . .
C01A C 0.90543(13) 1.04742(11) 0.70372(11) 0.0314(4) Uani 1 1 d . . . . .
H01A H 0.9159 1.0949 0.7414 0.038 Uiso 1 1 calc R U . . .
C01B C 0.96315(12) 0.96980(11) 0.72815(10) 0.0292(3) Uani 1 1 d . . . . .
H01B H 1.0134 0.9644 0.7825 0.035 Uiso 1 1 calc R U . . .
C01C C 1.08055(15) 0.51843(12) 0.25395(11) 0.0350(4) Uani 1 1 d . . . . .
H01C H 1.1032 0.5391 0.2114 0.042 Uiso 1 1 calc R U . . .
C01D C 0.38553(15) 0.64373(14) 0.47117(12) 0.0415(4) Uani 1 1 d . . . . .
H01D H 0.3682 0.6146 0.5157 0.050 Uiso 1 1 calc R U . . .
H01E H 0.4626 0.6589 0.4920 0.050 Uiso 1 1 calc R U . . .
C01E C 0.35883(18) 0.58366(13) 0.39744(12) 0.0432(4) Uani 1 1 d . . . . .
H01F H 0.2929 0.5492 0.3891 0.052 Uiso 1 1 calc R U . . .
H01G H 0.4185 0.5428 0.4020 0.052 Uiso 1 1 calc R U . . .
C01F C 0.29145(19) 0.72786(14) 0.35697(13) 0.0487(5) Uani 1 1 d . . . . .
H01H H 0.3163 0.7846 0.3418 0.058 Uiso 1 1 calc R U . . .
H01I H 0.2126 0.7249 0.3303 0.058 Uiso 1 1 calc R U . . .
C01G C 0.3427(2) 0.65139(14) 0.32954(13) 0.0520(5) Uani 1 1 d . . . . .
H01J H 0.4118 0.6689 0.3253 0.062 Uiso 1 1 calc R U . . .
H01K H 0.2950 0.6281 0.2758 0.062 Uiso 1 1 calc R U . . .

loop_
_atom_site_aniso_label
_atom_site_aniso_U_11
_atom_site_aniso_U_22
_atom_site_aniso_U_33
_atom_site_aniso_U_23
_atom_site_aniso_U_13
_atom_site_aniso_U_12
Cl01 0.02286(17) 0.02540(18) 0.02542(18) 0.00052(14) -0.00058(14) 0.00250(14)
Cl02 0.02777(18) 0.02240(18) 0.0375(2) -0.00336(15) 0.01848(16) -0.00365(14)
Al03 0.01526(19) 0.0186(2) 0.0211(2) -0.00134(16) 0.00484(16) 0.00039(16)
F004 0.0339(5) 0.0235(4) 0.0216(4) 0.0027(3) 0.0059(4) 0.0015(4)
F005 0.0397(5) 0.0302(5) 0.0241(5) 0.0037(4) 0.0120(4) -0.0001(4)
F006 0.0274(5) 0.0342(5) 0.0272(5) 0.0020(4) 0.0090(4) 0.0093(4)
F007 0.0291(5) 0.0317(5) 0.0361(5) 0.0064(4) 0.0081(4) 0.0090(4)
F008 0.0446(6) 0.0435(6) 0.0204(5) -0.0070(4) 0.0035(4) 0.0034(5)
F009 0.0315(5) 0.0335(5) 0.0403(6) -0.0190(4) 0.0059(4) -0.0064(4)
F00A 0.0394(6) 0.0425(6) 0.0397(6) -0.0057(5) 0.0250(5) -0.0003(5)
F00B 0.0224(5) 0.0438(6) 0.0574(7) -0.0185(5) 0.0199(5) 0.0000(4)
F00C 0.0409(6) 0.0212(5) 0.0434(6) -0.0013(4) 0.0157(5) -0.0070(4)
F00D 0.0206(4) 0.0351(5) 0.0520(6) -0.0039(5) 0.0033(4) 0.0115(4)
N2 0.0159(5) 0.0176(6) 0.0202(6) 0.0007(5) 0.0051(4) 0.0013(4)
N1 0.0175(5) 0.0189(6) 0.0192(6) -0.0007(5) 0.0054(4) 0.0009(4)
N3 0.0154(5) 0.0195(6) 0.0239(6) -0.0012(5) 0.0055(5) 0.0023(4)
O1 0.0339(7) 0.0551(8) 0.0528(8) -0.0271(7) 0.0197(6) -0.0028(6)
C6 0.0187(6) 0.0177(7) 0.0192(7) 0.0014(5) 0.0044(5) 0.0014(5)
C2 0.0178(6) 0.0181(7) 0.0187(6) 0.0039(5) 0.0064(5) 0.0034(5)
C00K 0.0167(6) 0.0210(7) 0.0244(7) -0.0027(6) 0.0072(5) -0.0020(5)
C7 0.0182(6) 0.0187(7) 0.0197(7) 0.0017(5) 0.0041(5) 0.0016(5)
C00M 0.0169(6) 0.0195(7) 0.0219(7) -0.0024(5) 0.0050(5) 0.0021(5)
C3 0.0184(7) 0.0226(7) 0.0218(7) 0.0040(6) 0.0072(5) 0.0028(5)
C00O 0.0179(6) 0.0207(7) 0.0192(7) -0.0001(5) 0.0048(5) 0.0022(5)
C00P 0.0212(7) 0.0220(7) 0.0209(7) -0.0004(6) 0.0055(6) 0.0030(6)
C1 0.0191(6) 0.0195(7) 0.0170(6) 0.0052(5) 0.0063(5) 0.0030(5)
C00R 0.0153(6) 0.0206(7) 0.0270(7) -0.0060(6) 0.0052(6) 0.0003(5)
C4 0.0168(6) 0.0246(7) 0.0270(7) 0.0018(6) 0.0061(6) -0.0006(6)
C5 0.0196(7) 0.0216(7) 0.0244(7) -0.0009(6) 0.0056(6) -0.0017(6)
C00U 0.0221(7) 0.0237(7) 0.0233(7) 0.0011(6) 0.0082(6) 0.0036(6)
C00V 0.0199(7) 0.0230(7) 0.0271(8) -0.0057(6) 0.0055(6) 0.0022(6)
C00W 0.0198(7) 0.0229(7) 0.0307(8) -0.0027(6) 0.0070(6) 0.0004(6)
C00X 0.0201(7) 0.0228(7) 0.0286(8) -0.0037(6) 0.0051(6) 0.0009(6)
C00Y 0.0198(7) 0.0271(8) 0.0261(7) -0.0011(6) 0.0068(6) -0.0020(6)
C00Z 0.0293(8) 0.0252(8) 0.0281(8) 0.0062(6) 0.0139(6) 0.0068(6)
C010 0.0251(7) 0.0327(8) 0.0198(7) -0.0052(6) 0.0037(6) 0.0061(6)
C011 0.0268(8) 0.0276(8) 0.0324(8) -0.0098(7) 0.0144(7) -0.0033(6)
C012 0.0205(7) 0.0260(8) 0.0315(8) -0.0112(6) 0.0050(6) -0.0004(6)
C013 0.0234(7) 0.0205(7) 0.0327(8) -0.0015(6) 0.0099(6) 0.0001(6)
C014 0.0162(7) 0.0243(8) 0.0410(9) -0.0083(7) 0.0027(6) 0.0042(6)
C015 0.0179(7) 0.0291(8) 0.0431(9) -0.0150(7) 0.0127(7) -0.0018(6)
C016 0.0243(8) 0.0240(8) 0.0436(10) -0.0076(7) 0.0142(7) -0.0009(6)
C017 0.0363(9) 0.0270(8) 0.0303(8) 0.0060(7) 0.0183(7) 0.0071(7)
C018 0.0299(8) 0.0340(9) 0.0277(8) -0.0042(7) 0.0106(7) 0.0095(7)
C019 0.0343(9) 0.0242(8) 0.0355(9) 0.0033(7) 0.0135(7) 0.0090(7)
C01A 0.0289(8) 0.0317(9) 0.0382(9) -0.0151(7) 0.0176(7) -0.0085(7)
C01B 0.0238(7) 0.0384(9) 0.0257(8) -0.0078(7) 0.0092(6) -0.0075(7)
C01C 0.0428(10) 0.0399(10) 0.0300(8) 0.0058(7) 0.0224(8) 0.0097(8)
C01D 0.0345(9) 0.0516(12) 0.0434(10) -0.0146(9) 0.0199(8) -0.0105(8)
C01E 0.0554(12) 0.0332(10) 0.0418(11) -0.0072(8) 0.0182(9) -0.0070(9)
C01F 0.0622(13) 0.0361(10) 0.0553(13) -0.0054(9) 0.0300(11) 0.0028(9)
C01G 0.0799(16) 0.0400(11) 0.0484(12) -0.0060(9) 0.0379(12) 0.0049(11)

loop_
_atom_type_symbol
_atom_type_description
_atom_type_scat_dispersion_real
_atom_type_scat_dispersion_imag
_atom_type_scat_source
C C 0.0033 0.0016 'International Tables Vol C Tables 4.2.6.8 and 6.1.1.4'
H H 0.0000 0.0000 'International Tables Vol C Tables 4.2.6.8 and 6.1.1.4'
F F 0.0171 0.0103 'International Tables Vol C Tables 4.2.6.8 and 6.1.1.4'
Al Al 0.0645 0.0514 'International Tables Vol C Tables 4.2.6.8 and 6.1.1.4'
Cl Cl 0.1484 0.1585 'International Tables Vol C Tables 4.2.6.8 and 6.1.1.4'
N N 0.0061 0.0033 'International Tables Vol C Tables 4.2.6.8 and 6.1.1.4'
O O 0.0106 0.0060 'International Tables Vol C Tables 4.2.6.8 and 6.1.1.4'

loop_
_geom_angle_atom_site_label_1
_geom_angle_atom_site_label_2
_geom_angle_atom_site_label_3
_geom_angle
_geom_angle_site_symmetry_1
_geom_angle_site_symmetry_3
_geom_angle_publ_flag
N2 Al03 N3 78.17(5) . . ?
N2 Al03 N1 77.79(5) . . ?
N3 Al03 N1 155.41(5) . . ?
N2 Al03 Cl02 132.00(4) . . ?
N3 Al03 Cl02 95.52(4) . . ?
N1 Al03 Cl02 96.70(4) . . ?
N2 Al03 Cl01 117.79(4) . . ?
N3 Al03 Cl01 99.29(4) . . ?
N1 Al03 Cl01 96.38(4) . . ?
Cl02 Al03 Cl01 110.20(2) . . ?
C2 N2 C6 119.89(12) . . ?
C2 N2 Al03 119.87(9) . . ?
C6 N2 Al03 119.80(9) . . ?
C1 N1 C00M 118.91(12) . . ?
C1 N1 Al03 115.56(10) . . ?
C00M N1 Al03 125.16(9) . . ?
C7 N3 C00R 119.86(12) . . ?
C7 N3 Al03 116.02(10) . . ?
C00R N3 Al03 123.43(9) . . ?
C01F O1 C01D 108.45(14) . . ?
N2 C6 C5 120.54(13) . . ?
N2 C6 C7 112.48(12) . . ?
C5 C6 C7 126.94(13) . . ?
N2 C2 C3 121.22(13) . . ?
N2 C2 C1 112.27(12) . . ?
C3 C2 C1 126.49(13) . . ?
C00Y C00K C00W 119.42(14) . . ?
C00Y C00K C7 120.08(13) . . ?
C00W C00K C7 120.49(13) . . ?
N3 C7 C6 113.31(12) . . ?
N3 C7 C00K 124.56(13) . . ?
C6 C7 C00K 122.13(12) . . ?
C00U C00M C00P 117.52(13) . . ?
C00U C00M N1 122.45(13) . . ?
C00P C00M N1 120.00(13) . . ?
C2 C3 C4 119.06(13) . . ?
C2 C3 H3 120.5 . . ?
C4 C3 H3 120.5 . . ?
C017 C00O C00Z 119.74(14) . . ?
C017 C00O C1 120.00(13) . . ?
C00Z C00O C1 120.24(13) . . ?
F004 C00P C013 118.84(13) . . ?
F004 C00P C00M 119.28(13) . . ?
C013 C00P C00M 121.82(14) . . ?
N1 C1 C2 113.57(12) . . ?
N1 C1 C00O 123.48(13) . . ?
C2 C1 C00O 122.93(12) . . ?
C00V C00R C00X 116.83(13) . . ?
C00V C00R N3 121.07(13) . . ?
C00X C00R N3 121.91(14) . . ?
C5 C4 C3 119.74(13) . . ?
C5 C4 H4 120.1 . . ?
C3 C4 H4 120.1 . . ?
C4 C5 C6 119.55(14) . . ?
C4 C5 H5 120.2 . . ?
C6 C5 H5 120.2 . . ?
F005 C00U C010 118.89(13) . . ?
F005 C00U C00M 120.00(13) . . ?
C010 C00U C00M 121.12(14) . . ?
F006 C00V C011 118.24(14) . . ?
F006 C00V C00R 119.60(13) . . ?
C011 C00V C00R 122.16(14) . . ?
C016 C00W C00K 120.08(14) . . ?
C016 C00W H00W 120.0 . . ?
C00K C00W H00W 120.0 . . ?
F007 C00X C014 118.81(14) . . ?
F007 C00X C00R 119.84(13) . . ?
C014 C00X C00R 121.28(15) . . ?
C01B C00Y C00K 120.00(15) . . ?
C01B C00Y H00Y 120.0 . . ?
C00K C00Y H00Y 120.0 . . ?
C019 C00Z C00O 119.81(14) . . ?
C019 C00Z H00Z 120.1 . . ?
C00O C00Z H00Z 120.1 . . ?
F008 C010 C012 119.92(14) . . ?
F008 C010 C00U 119.97(15) . . ?
C012 C010 C00U 120.09(14) . . ?
F00A C011 C015 120.37(14) . . ?
F00A C011 C00V 119.91(15) . . ?
C015 C011 C00V 119.72(15) . . ?
F009 C012 C010 120.27(14) . . ?
F009 C012 C013 119.73(15) . . ?
C010 C012 C013 119.99(14) . . ?
F00C C013 C012 119.92(14) . . ?
F00C C013 C00P 120.65(14) . . ?
C012 C013 C00P 119.43(14) . . ?
F00D C014 C015 119.86(14) . . ?
F00D C014 C00X 119.46(16) . . ?
C015 C014 C00X 120.67(14) . . ?
F00B C015 C014 120.53(15) . . ?
F00B C015 C011 120.12(16) . . ?
C014 C015 C011 119.34(14) . . ?
C00W C016 C01A 120.13(15) . . ?
C00W C016 H016 119.9 . . ?
C01A C016 H016 119.9 . . ?
C01C C017 C00O 119.78(15) . . ?
C01C C017 H017 120.1 . . ?
C00O C017 H017 120.1 . . ?
C019 C018 C01C 119.95(15) . . ?
C019 C018 H018 120.0 . . ?
C01C C018 H018 120.0 . . ?
C018 C019 C00Z 120.33(15) . . ?
C018 C019 H019 119.8 . . ?
C00Z C019 H019 119.8 . . ?
C01B C01A C016 119.99(15) . . ?
C01B C01A H01A 120.0 . . ?
C016 C01A H01A 120.0 . . ?
C01A C01B C00Y 120.37(15) . . ?
C01A C01B H01B 119.8 . . ?
C00Y C01B H01B 119.8 . . ?
C018 C01C C017 120.39(15) . . ?
C018 C01C H01C 119.8 . . ?
C017 C01C H01C 119.8 . . ?
O1 C01D C01E 106.18(16) . . ?
O1 C01D H01D 110.5 . . ?
C01E C01D H01D 110.5 . . ?
O1 C01D H01E 110.5 . . ?
C01E C01D H01E 110.5 . . ?
H01D C01D H01E 108.7 . . ?
C01D C01E C01G 100.50(16) . . ?
C01D C01E H01F 111.7 . . ?
C01G C01E H01F 111.7 . . ?
C01D C01E H01G 111.7 . . ?
C01G C01E H01G 111.7 . . ?
H01F C01E H01G 109.4 . . ?
O1 C01F C01G 107.51(17) . . ?
O1 C01F H01H 110.2 . . ?
C01G C01F H01H 110.2 . . ?
O1 C01F H01I 110.2 . . ?
C01G C01F H01I 110.2 . . ?
H01H C01F H01I 108.5 . . ?
C01F C01G C01E 102.95(16) . . ?
C01F C01G H01J 111.2 . . ?
C01E C01G H01J 111.2 . . ?
C01F C01G H01K 111.2 . . ?
C01E C01G H01K 111.2 . . ?
H01J C01G H01K 109.1 . . ?

loop_
_geom_bond_atom_site_label_1
_geom_bond_atom_site_label_2
_geom_bond_distance
_geom_bond_site_symmetry_2
_geom_bond_publ_flag
Cl01 Al03 2.1594(6) . ?
Cl02 Al03 2.1560(6) . ?
Al03 N2 1.9016(12) . ?
Al03 N3 2.0487(13) . ?
Al03 N1 2.0644(12) . ?
F004 C00P 1.3418(16) . ?
F005 C00U 1.3425(18) . ?
F006 C00V 1.3449(17) . ?
F007 C00X 1.3411(19) . ?
F008 C010 1.3462(17) . ?
F009 C012 1.3406(17) . ?
F00A C011 1.3466(19) . ?
F00B C015 1.3447(17) . ?
F00C C013 1.3426(18) . ?
F00D C014 1.3476(18) . ?
N2 C2 1.3723(18) . ?
N2 C6 1.3736(18) . ?
N1 C1 1.3211(18) . ?
N1 C00M 1.4255(18) . ?
N3 C7 1.3298(18) . ?
N3 C00R 1.4245(18) . ?
O1 C01F 1.420(3) . ?
O1 C01D 1.438(3) . ?
C6 C5 1.3949(19) . ?
C6 C7 1.4398(19) . ?
C2 C3 1.3879(19) . ?
C2 C1 1.444(2) . ?
C00K C00Y 1.400(2) . ?
C00K C00W 1.401(2) . ?
C00K C7 1.481(2) . ?
C00M C00U 1.390(2) . ?
C00M C00P 1.390(2) . ?
C3 C4 1.401(2) . ?
C3 H3 0.9500 . ?
C00O C017 1.390(2) . ?
C00O C00Z 1.396(2) . ?
C00O C1 1.4843(19) . ?
C00P C013 1.382(2) . ?
C00R C00V 1.388(2) . ?
C00R C00X 1.394(2) . ?
C4 C5 1.393(2) . ?
C4 H4 0.9500 . ?
C5 H5 0.9500 . ?
C00U C010 1.383(2) . ?
C00V C011 1.383(2) . ?
C00W C016 1.389(2) . ?
C00W H00W 0.9500 . ?
C00X C014 1.383(2) . ?
C00Y C01B 1.390(2) . ?
C00Y H00Y 0.9500 . ?
C00Z C019 1.391(2) . ?
C00Z H00Z 0.9500 . ?
C010 C012 1.379(2) . ?
C011 C015 1.382(2) . ?
C012 C013 1.379(2) . ?
C014 C015 1.372(3) . ?
C016 C01A 1.393(2) . ?
C016 H016 0.9500 . ?
C017 C01C 1.389(2) . ?
C017 H017 0.9500 . ?
C018 C019 1.378(2) . ?
C018 C01C 1.386(2) . ?
C018 H018 0.9500 . ?
C019 H019 0.9500 . ?
C01A C01B 1.386(2) . ?
C01A H01A 0.9500 . ?
C01B H01B 0.9500 . ?
C01C H01C 0.9500 . ?
C01D C01E 1.509(3) . ?
C01D H01D 0.9900 . ?
C01D H01E 0.9900 . ?
C01E C01G 1.522(3) . ?
C01E H01F 0.9900 . ?
C01E H01G 0.9900 . ?
C01F C01G 1.507(3) . ?
C01F H01H 0.9900 . ?
C01F H01I 0.9900 . ?
C01G H01J 0.9900 . ?
C01G H01K 0.9900 . ?
